data_2106568
loop_
_publ_author_name
'Moshopoulou, E.G.'
'Ibberson, R.M.'
'Sarrao, J.L.'
'Fisk, Z.'
'Thompson, J.D.'

_publ_section_title
;
 Structure of Ce2 Rh In8: an example of complementary use of
 high-resolution neutron powder diffraction and reciprocal-space mapping
 to study complex materials
;
_journal_name_full 'Acta Crystallographica B (39,1983-)'
_journal_page_first 173
_journal_page_last 189
_journal_volume 62
_journal_year 2006
_chemical_formula_sum 'Ce1.8 In8 Rh0.98'
_chemical_name_systematic 'Ce1.80 Rh0.98 In8'
_space_group_IT_number 123
_symmetry_space_group_name_Hall '-P 4 2'
_symmetry_space_group_name_H-M 'P 4/m m m'
_cell_angle_alpha 90
_cell_angle_beta 90
_cell_angle_gamma 90
_cell_formula_units_Z 1
_cell_length_a 4.66325
_cell_length_b 4.66325
_cell_length_c 12.23875
_cell_volume 266.143
_citation_journal_id_ASTM ASBSDK
_cod_data_source_file Moshopoulou_ASBSDK_2006_790.cif
_cod_data_source_block Ce1.8In8Rh0.98
_cod_original_cell_volume 266.1426
_cod_database_code 2106568

loop_
_symmetry_equiv_pos_as_xyz
x,y,z
-y,x,z
-x,-y,z
y,-x,z
x,-y,-z
y,x,-z
-x,y,-z
-y,-x,-z
-x,-y,-z
y,-x,-z
x,y,-z
-y,x,-z
-x,y,z
-y,-x,z
x,-y,z
y,x,z

loop_
_atom_site_label
_atom_site_type_symbol
_atom_site_fract_x
_atom_site_fract_y
_atom_site_fract_z
_atom_site_occupancy
_atom_site_U_iso_or_equiv
Ce1 Ce 0 0 0.3059 0.899 0.0
In2 In 0 0.5 0.5 1 0.0
Rh1 Rh 0 0 0 0.982 0.0
In3 In 0.5 0.5 0.294 1 0.0
In1 In 0 0.5 0.111 1 0.0
